data_7052573
loop_
_publ_author_name
'Wan, Chong-Qing'
'Mak, Thomas C. W.'

_publ_section_title
;
 Supramolecular frameworks constructed from angular-shaped
 sulfonyldipyrazine and various silver(i) salts
;
_journal_issue 2
_journal_name_full 'New Journal of Chemistry'
_journal_page_first 319
_journal_paper_doi 10.1039/c0nj00631a
_journal_volume 35
_journal_year 2011
_chemical_formula_sum 'C9 H6 Ag F3 N4 O5 S2'
_chemical_formula_weight 479.17
_chemical_name_systematic
;
?
;
_space_group_IT_number 33
_symmetry_cell_setting orthorhombic
_symmetry_space_group_name_Hall 'P 2c -2n'
_symmetry_space_group_name_H-M 'P n a 21'
_atom_sites_solution_hydrogens geom
_atom_sites_solution_primary direct
_atom_sites_solution_secondary difmap
_audit_creation_method SHELXL-97
_cell_angle_alpha 90.00
_cell_angle_beta 90.00
_cell_angle_gamma 90.00
_cell_formula_units_Z 4
_cell_length_a 12.178(5)
_cell_length_b 8.010(3)
_cell_length_c 14.622(6)
_cell_measurement_temperature 293(2)
_cell_volume 1426.3(10)
_computing_cell_refinement 'Bruker Smart'
_computing_data_collection 'Bruker Smart'
_computing_data_reduction 'Bruker Saint'
_computing_molecular_graphics 'Bruker SHELXTL'
_computing_publication_material 'Bruker SHELXTL'
_computing_structure_refinement 'SHELXL-97 (Sheldrick, 1997)'
_computing_structure_solution 'SHELXS-97 (Sheldrick, 1990)'
_diffrn_ambient_temperature 293(2)
_diffrn_measured_fraction_theta_full 0.990
_diffrn_measured_fraction_theta_max 0.990
_diffrn_radiation_monochromator graphite
_diffrn_radiation_source 'fine-focus sealed tube'
_diffrn_radiation_type MoK\a
_diffrn_radiation_wavelength 0.71073
_diffrn_reflns_av_R_equivalents 0.0733
_diffrn_reflns_av_sigmaI/netI 0.0820
_diffrn_reflns_limit_h_max 10
_diffrn_reflns_limit_h_min -16
_diffrn_reflns_limit_k_max 8
_diffrn_reflns_limit_k_min -10
_diffrn_reflns_limit_l_max 19
_diffrn_reflns_limit_l_min -17
_diffrn_reflns_number 9129
_diffrn_reflns_theta_full 28.38
_diffrn_reflns_theta_max 28.38
_diffrn_reflns_theta_min 2.90
_exptl_absorpt_coefficient_mu 1.774
_exptl_absorpt_correction_T_max 1.000000
_exptl_absorpt_correction_T_min 0.419549
_exptl_absorpt_correction_type multi-scan
_exptl_absorpt_process_details sadabs
_exptl_crystal_colour colorless
_exptl_crystal_density_diffrn 2.232
_exptl_crystal_density_method 'not measured'
_exptl_crystal_description block
_exptl_crystal_F_000 936
_exptl_crystal_size_max 0.45
_exptl_crystal_size_mid 0.32
_exptl_crystal_size_min 0.21
_refine_diff_density_max 1.491
_refine_diff_density_min -1.244
_refine_diff_density_rms 0.169
_refine_ls_abs_structure_details 'Flack H D (1983), Acta Cryst. A39, 876-881'
_refine_ls_abs_structure_Flack 0.03(6)
_refine_ls_extinction_method none
_refine_ls_goodness_of_fit_ref 1.065
_refine_ls_hydrogen_treatment constr
_refine_ls_matrix_type full
_refine_ls_number_parameters 217
_refine_ls_number_reflns 3321
_refine_ls_number_restraints 1
_refine_ls_restrained_S_all 1.065
_refine_ls_R_factor_all 0.1024
_refine_ls_R_factor_gt 0.0585
_refine_ls_shift/su_max 0.000
_refine_ls_shift/su_mean 0.000
_refine_ls_structure_factor_coef Fsqd
_refine_ls_weighting_details 'calc w=1/[\s^2^(Fo^2^)+(0.0769P)^2^+0.0000P] where P=(Fo^2^+2Fc^2^)/3'
_refine_ls_weighting_scheme calc
_refine_ls_wR_factor_gt 0.1341
_refine_ls_wR_factor_ref 0.1655
_reflns_number_gt 2027
_reflns_number_total 3321
_reflns_threshold_expression >2sigma(I)
_cod_data_source_file C0NJ00631A.TXT
_cod_data_source_block compound4
_cod_depositor_comments
;
The following automatic conversions were performed:
'_symmetry_cell_setting' value 'Orthorhombic' changed to 'orthorhombic'
according to '/home/saulius/struct/CIF-dictionaries/cif_core.dic'
dictionary named 'cif_core.dic' version 2.4.1 from 2010-06-29.

Automatic conversion script
Id: cif_fix_enum 1555 2011-01-17 13:19:09Z saulius 
;
_cod_original_cell_volume 1426.2(11)
_cod_original_sg_symbol_H-M Pna2(1)
_cod_database_code 7052573

loop_
_symmetry_equiv_pos_as_xyz
'x, y, z'
'-x, -y, z+1/2'
'x+1/2, -y+1/2, z'
'-x+1/2, y+1/2, z+1/2'

loop_
_atom_site_label
_atom_site_type_symbol
_atom_site_fract_x
_atom_site_fract_y
_atom_site_fract_z
_atom_site_U_iso_or_equiv
_atom_site_adp_type
_atom_site_occupancy
_atom_site_symmetry_multiplicity
_atom_site_calc_flag
_atom_site_refinement_flags
_atom_site_disorder_assembly
_atom_site_disorder_group
Ag1 Ag 0.43148(6) 0.06437(9) 0.31881(5) 0.0565(3) Uani 1 1 d . . .
S1 S 0.6896(2) 0.0581(3) 0.42348(16) 0.0424(5) Uani 1 1 d . . .
O1 O 0.6557(7) 0.1622(8) 0.3500(5) 0.0604(19) Uani 1 1 d . . .
O2 O 0.7943(6) 0.0831(9) 0.4653(6) 0.062(2) Uani 1 1 d . . .
N1 N 0.5356(7) 0.0382(10) 0.6647(6) 0.0478(19) Uani 1 1 d . . .
N2 N 0.4825(6) 0.0761(9) 0.4782(6) 0.0413(17) Uani 1 1 d . . .
N3 N 0.7673(7) -0.4073(9) 0.3485(6) 0.050(2) Uani 1 1 d . . .
N4 N 0.5855(6) -0.1944(9) 0.3486(5) 0.0449(19) Uani 1 1 d . . .
C1 C 0.6135(9) 0.0456(12) 0.5984(7) 0.045(2) Uani 1 1 d . . .
H1A H 0.6871 0.0402 0.6151 0.054 Uiso 1 1 calc R . .
C2 C 0.5876(8) 0.0603(10) 0.5100(7) 0.043(2) Uani 1 1 d . . .
C3 C 0.4059(8) 0.0685(11) 0.5457(7) 0.046(2) Uani 1 1 d . . .
H3A H 0.3321 0.0778 0.5303 0.055 Uiso 1 1 calc R . .
C4 C 0.4336(9) 0.0478(13) 0.6348(8) 0.052(2) Uani 1 1 d . . .
H4A H 0.3772 0.0400 0.6775 0.063 Uiso 1 1 calc R . .
C5 C 0.6821(7) -0.1472(11) 0.3839(6) 0.0365(18) Uani 1 1 d . . .
C6 C 0.7724(8) -0.2541(11) 0.3865(6) 0.044(2) Uani 1 1 d . . .
H6A H 0.8370 -0.2194 0.4147 0.053 Uiso 1 1 calc R . .
C7 C 0.6718(8) -0.4539(10) 0.3133(10) 0.052(2) Uani 1 1 d . . .
H7A H 0.6651 -0.5603 0.2884 0.062 Uiso 1 1 calc R . .
C8 C 0.5815(7) -0.3476(11) 0.3125(8) 0.045(2) Uani 1 1 d . . .
H8A H 0.5163 -0.3843 0.2862 0.054 Uiso 1 1 calc R . .
C9 C 0.4598(10) 0.4551(13) 0.0811(8) 0.054(3) Uani 1 1 d . . .
F1 F 0.5421(7) 0.5510(9) 0.1129(6) 0.082(2) Uani 1 1 d . . .
F2 F 0.4165(9) 0.5320(11) 0.0141(6) 0.104(3) Uani 1 1 d . . .
F3 F 0.5069(7) 0.3148(8) 0.0501(5) 0.080(2) Uani 1 1 d . . .
S2 S 0.3640(2) 0.4070(3) 0.1732(2) 0.0496(6) Uani 1 1 d . . .
O3 O 0.4314(6) 0.3327(10) 0.2429(5) 0.0587(19) Uani 1 1 d . . .
O4 O 0.3242(7) 0.5729(9) 0.1980(7) 0.070(2) Uani 1 1 d . . .
O5 O 0.2860(6) 0.3010(10) 0.1307(7) 0.080(3) Uani 1 1 d . . .

loop_
_atom_site_aniso_label
_atom_site_aniso_U_11
_atom_site_aniso_U_22
_atom_site_aniso_U_33
_atom_site_aniso_U_23
_atom_site_aniso_U_13
_atom_site_aniso_U_12
Ag1 0.0657(5) 0.0609(5) 0.0428(4) 0.0089(4) -0.0050(5) -0.0161(4)
S1 0.0514(13) 0.0308(10) 0.0450(11) -0.0007(9) 0.0028(11) -0.0057(9)
O1 0.084(5) 0.035(3) 0.062(4) 0.019(3) 0.013(4) 0.010(3)
O2 0.055(4) 0.063(5) 0.067(5) -0.019(4) 0.000(4) -0.023(4)
N1 0.056(5) 0.049(5) 0.039(4) -0.010(3) 0.002(4) -0.003(4)
N2 0.044(4) 0.033(4) 0.047(4) -0.003(3) -0.006(4) 0.003(3)
N3 0.050(5) 0.035(4) 0.065(5) -0.002(3) -0.002(4) 0.006(3)
N4 0.050(5) 0.040(4) 0.044(4) -0.011(3) -0.009(3) -0.003(3)
C1 0.046(5) 0.035(5) 0.054(6) -0.010(4) -0.006(5) 0.008(4)
C2 0.049(5) 0.023(4) 0.057(6) -0.002(4) 0.000(4) 0.003(4)
C3 0.044(5) 0.040(5) 0.054(6) -0.002(4) 0.001(4) 0.005(4)
C4 0.051(6) 0.052(6) 0.054(6) -0.008(5) 0.006(5) -0.002(5)
C5 0.034(5) 0.041(5) 0.034(4) 0.011(4) 0.001(3) -0.001(4)
C6 0.040(5) 0.036(5) 0.055(5) -0.003(4) 0.000(4) 0.006(4)
C7 0.073(6) 0.027(4) 0.056(5) 0.002(5) -0.024(7) 0.000(4)
C8 0.046(5) 0.043(4) 0.046(5) -0.014(5) -0.006(5) -0.008(4)
C9 0.079(8) 0.042(6) 0.042(6) -0.010(4) 0.009(5) 0.004(5)
F1 0.097(5) 0.078(6) 0.072(5) -0.018(4) 0.027(4) -0.040(4)
F2 0.182(10) 0.079(6) 0.050(4) 0.009(4) -0.021(5) 0.014(5)
F3 0.110(6) 0.048(4) 0.081(4) -0.014(3) 0.042(4) 0.003(4)
S2 0.0506(14) 0.0365(12) 0.0617(15) -0.0072(11) -0.0032(13) -0.0034(11)
O3 0.067(5) 0.057(5) 0.052(4) 0.012(3) -0.005(3) -0.011(4)
O4 0.078(5) 0.045(5) 0.088(6) -0.025(4) -0.003(5) 0.007(4)
O5 0.043(4) 0.063(5) 0.136(8) -0.038(5) -0.019(5) -0.012(4)

loop_
_atom_type_symbol
_atom_type_description
_atom_type_scat_dispersion_real
_atom_type_scat_dispersion_imag
_atom_type_scat_source
C C 0.0033 0.0016 'International Tables Vol C Tables 4.2.6.8 and 6.1.1.4'
H H 0.0000 0.0000 'International Tables Vol C Tables 4.2.6.8 and 6.1.1.4'
N N 0.0061 0.0033 'International Tables Vol C Tables 4.2.6.8 and 6.1.1.4'
O O 0.0106 0.0060 'International Tables Vol C Tables 4.2.6.8 and 6.1.1.4'
F F 0.0171 0.0103 'International Tables Vol C Tables 4.2.6.8 and 6.1.1.4'
S S 0.1246 0.1234 'International Tables Vol C Tables 4.2.6.8 and 6.1.1.4'
Ag Ag -0.8971 1.1015 'International Tables Vol C Tables 4.2.6.8 and 6.1.1.4'

loop_
_geom_angle_atom_site_label_1
_geom_angle_atom_site_label_2
_geom_angle_atom_site_label_3
_geom_angle
_geom_angle_site_symmetry_1
_geom_angle_site_symmetry_3
_geom_angle_publ_flag
N3 Ag1 N2 93.4(3) 3_445 . ?
N3 Ag1 O3 123.2(3) 3_445 . ?
N2 Ag1 O3 114.1(2) . . ?
N3 Ag1 N1 97.4(3) 3_445 2_654 ?
N2 Ag1 N1 149.9(3) . 2_654 ?
O3 Ag1 N1 82.8(3) . 2_654 ?
O1 S1 O2 120.0(5) . . ?
O1 S1 C5 106.7(4) . . ?
O2 S1 C5 108.7(4) . . ?
O1 S1 C2 109.3(4) . . ?
O2 S1 C2 108.6(5) . . ?
C5 S1 C2 102.1(4) . . ?
C4 N1 C1 114.8(9) . . ?
C4 N1 Ag1 118.8(7) . 2_655 ?
C1 N1 Ag1 124.1(7) . 2_655 ?
C3 N2 C2 113.0(9) . . ?
C3 N2 Ag1 121.5(6) . . ?
C2 N2 Ag1 124.4(6) . . ?
C7 N3 C6 117.2(8) . . ?
C7 N3 Ag1 120.8(7) . 3_545 ?
C6 N3 Ag1 120.8(6) . 3_545 ?
C8 N4 C5 116.4(7) . . ?
C2 C1 N1 122.0(10) . . ?
C2 C1 H1A 119.0 . . ?
N1 C1 H1A 119.0 . . ?
C1 C2 N2 123.9(10) . . ?
C1 C2 S1 121.6(8) . . ?
N2 C2 S1 114.5(7) . . ?
C4 C3 N2 122.2(10) . . ?
C4 C3 H3A 118.9 . . ?
N2 C3 H3A 118.9 . . ?
N1 C4 C3 124.0(10) . . ?
N1 C4 H4A 118.0 . . ?
C3 C4 H4A 118.0 . . ?
N4 C5 C6 122.0(8) . . ?
N4 C5 S1 116.1(6) . . ?
C6 C5 S1 121.9(7) . . ?
N3 C6 C5 120.7(9) . . ?
N3 C6 H6A 119.7 . . ?
C5 C6 H6A 119.7 . . ?
N3 C7 C8 121.6(8) . . ?
N3 C7 H7A 119.2 . . ?
C8 C7 H7A 119.2 . . ?
N4 C8 C7 122.0(8) . . ?
N4 C8 H8A 119.0 . . ?
C7 C8 H8A 119.0 . . ?
F2 C9 F3 108.8(10) . . ?
F2 C9 F1 107.3(10) . . ?
F3 C9 F1 106.1(10) . . ?
F2 C9 S2 113.9(10) . . ?
F3 C9 S2 110.3(7) . . ?
F1 C9 S2 110.1(8) . . ?
O5 S2 O3 116.4(5) . . ?
O5 S2 O4 115.6(5) . . ?
O3 S2 O4 112.9(5) . . ?
O5 S2 C9 103.4(6) . . ?
O3 S2 C9 104.2(5) . . ?
O4 S2 C9 101.8(5) . . ?
S2 O3 Ag1 133.9(4) . . ?

loop_
_geom_bond_atom_site_label_1
_geom_bond_atom_site_label_2
_geom_bond_distance
_geom_bond_site_symmetry_2
_geom_bond_publ_flag
Ag1 N3 2.402(8) 3_445 ?
Ag1 N2 2.413(8) . ?
Ag1 O3 2.419(7) . ?
Ag1 N1 2.432(9) 2_654 ?
S1 O1 1.421(7) . ?
S1 O2 1.428(8) . ?
S1 C5 1.746(10) . ?
S1 C2 1.772(11) . ?
N1 C4 1.319(14) . ?
N1 C1 1.358(14) . ?
N1 Ag1 2.432(9) 2_655 ?
N2 C3 1.360(14) . ?
N2 C2 1.368(12) . ?
N3 C7 1.325(13) . ?
N3 C6 1.348(12) . ?
N3 Ag1 2.402(8) 3_545 ?
N4 C8 1.336(11) . ?
N4 C5 1.339(11) . ?
C1 C2 1.337(14) . ?
C1 H1A 0.9300 . ?
C3 C4 1.355(16) . ?
C3 H3A 0.9300 . ?
C4 H4A 0.9300 . ?
C5 C6 1.395(13) . ?
C6 H6A 0.9300 . ?
C7 C8 1.391(13) . ?
C7 H7A 0.9300 . ?
C8 H8A 0.9300 . ?
C9 F2 1.273(14) . ?
C9 F3 1.341(12) . ?
C9 F1 1.346(14) . ?
C9 S2 1.822(11) . ?
S2 O5 1.418(7) . ?
S2 O3 1.437(8) . ?
S2 O4 1.460(7) . ?

loop_
_geom_torsion_atom_site_label_1
_geom_torsion_atom_site_label_2
_geom_torsion_atom_site_label_3
_geom_torsion_atom_site_label_4
_geom_torsion
_geom_torsion_site_symmetry_1
_geom_torsion_site_symmetry_2
_geom_torsion_site_symmetry_3
_geom_torsion_site_symmetry_4
_geom_torsion_publ_flag
N3 Ag1 N2 C3 -27.1(6) 3_445 . . . ?
O3 Ag1 N2 C3 101.8(6) . . . . ?
N1 Ag1 N2 C3 -138.2(7) 2_654 . . . ?
N3 Ag1 N2 C2 140.5(7) 3_445 . . . ?
O3 Ag1 N2 C2 -90.6(7) . . . . ?
N1 Ag1 N2 C2 29.4(10) 2_654 . . . ?
C4 N1 C1 C2 -0.4(14) . . . . ?
Ag1 N1 C1 C2 162.2(7) 2_655 . . . ?
N1 C1 C2 N2 2.8(14) . . . . ?
N1 C1 C2 S1 -176.4(7) . . . . ?
C3 N2 C2 C1 -2.5(12) . . . . ?
Ag1 N2 C2 C1 -171.1(7) . . . . ?
C3 N2 C2 S1 176.7(6) . . . . ?
Ag1 N2 C2 S1 8.2(9) . . . . ?
O1 S1 C2 C1 -147.6(8) . . . . ?
O2 S1 C2 C1 -15.0(9) . . . . ?
C5 S1 C2 C1 99.7(8) . . . . ?
O1 S1 C2 N2 33.1(8) . . . . ?
O2 S1 C2 N2 165.7(6) . . . . ?
C5 S1 C2 N2 -79.6(7) . . . . ?
C2 N2 C3 C4 0.2(12) . . . . ?
Ag1 N2 C3 C4 169.1(7) . . . . ?
C1 N1 C4 C3 -1.9(15) . . . . ?
Ag1 N1 C4 C3 -165.5(7) 2_655 . . . ?
N2 C3 C4 N1 2.0(15) . . . . ?
C8 N4 C5 C6 -2.5(12) . . . . ?
C8 N4 C5 S1 175.6(8) . . . . ?
O1 S1 C5 N4 -53.9(7) . . . . ?
O2 S1 C5 N4 175.3(7) . . . . ?
C2 S1 C5 N4 60.7(7) . . . . ?
O1 S1 C5 C6 124.3(7) . . . . ?
O2 S1 C5 C6 -6.5(9) . . . . ?
C2 S1 C5 C6 -121.1(8) . . . . ?
C7 N3 C6 C5 -3.3(14) . . . . ?
Ag1 N3 C6 C5 164.6(6) 3_545 . . . ?
N4 C5 C6 N3 3.7(13) . . . . ?
S1 C5 C6 N3 -174.4(7) . . . . ?
C6 N3 C7 C8 2.1(17) . . . . ?
Ag1 N3 C7 C8 -165.8(9) 3_545 . . . ?
C5 N4 C8 C7 1.3(15) . . . . ?
N3 C7 C8 N4 -1.1(19) . . . . ?
F2 C9 S2 O5 61.8(9) . . . . ?
F3 C9 S2 O5 -60.9(10) . . . . ?
F1 C9 S2 O5 -177.6(8) . . . . ?
F2 C9 S2 O3 -176.0(8) . . . . ?
F3 C9 S2 O3 61.3(10) . . . . ?
F1 C9 S2 O3 -55.4(8) . . . . ?
F2 C9 S2 O4 -58.4(9) . . . . ?
F3 C9 S2 O4 178.9(9) . . . . ?
F1 C9 S2 O4 62.2(9) . . . . ?
O5 S2 O3 Ag1 -7.5(9) . . . . ?
O4 S2 O3 Ag1 129.8(6) . . . . ?
C9 S2 O3 Ag1 -120.6(6) . . . . ?
N3 Ag1 O3 S2 -32.2(7) 3_445 . . . ?
N2 Ag1 O3 S2 -144.0(6) . . . . ?
N1 Ag1 O3 S2 61.9(6) 2_654 . . . ?
